data_2009838
loop_
_publ_author_name
'Flippen-Anderson, Judith L.'
'George, Clifford'
'Deschamps, Jeffrey'

_publ_section_title
;Methyl
 <i>N</i>,<i>N</i>-diallyl-<i>O</i>-<i>tert</i>-butyltyrosyl-\a-aminoisobutyryl-\a-aminoisobutyrate,
 C~28~H~43~N~3~O~5~
;
_journal_issue 7
_journal_name_full 'Acta Crystallographica Section C'
_journal_page_first 1095
_journal_page_last 1097
_journal_paper_doi 10.1107/S0108270193012387
_journal_volume 50
_journal_year 1994
_chemical_formula_moiety 'C28 H43 N3 O5'
_chemical_formula_sum 'C28 H43 N3 O5'
_chemical_formula_weight 501.65
_chemical_name_systematic
;
 Methyl N,N-diallyl-O-tert-butyltyrosyl-\a-aminoisobutryl-\a-
  aminoisobutryate
;
_space_group_IT_number 19
_symmetry_cell_setting orthorhombic
_symmetry_space_group_name_Hall 'P 2ac 2ab'
_symmetry_space_group_name_H-M 'P 21 21 21'
_audit_creation_method SHELXL
_cell_angle_alpha 90.00
_cell_angle_beta 90.00
_cell_angle_gamma 90.00
_cell_formula_units_Z 4
_cell_length_a 9.570(2)
_cell_length_b 10.613(2)
_cell_length_c 28.920(6)
_cell_measurement_reflns_used 25
_cell_measurement_temperature 233(2)
_cell_measurement_theta_max 26.5
_cell_measurement_theta_min 18.6
_cell_volume 2937.3(10)
_computing_cell_refinement SHELXTL-Plus
_computing_data_collection 'SHELXTL-Plus (Sheldrick, 1992)'
_computing_data_reduction SHELXTL-Plus
_computing_molecular_graphics SHELXTL-Plus
_computing_publication_material SHELXL93
_computing_structure_refinement 'SHELXL93 (Sheldrick, 1993)'
_computing_structure_solution SHELXTL-Plus
_diffrn_ambient_temperature 233(2)
_diffrn_measurement_device 'Siemens R3m/V 4-circle diffractometer'
_diffrn_measurement_method '\q/2\q scans'
_diffrn_radiation_monochromator graphite
_diffrn_radiation_source 'fine-focus sealed tube'
_diffrn_radiation_type CuK\a
_diffrn_radiation_wavelength 1.54178
_diffrn_reflns_av_R_equivalents 0.0248
_diffrn_reflns_av_sigmaI/netI 0.0611
_diffrn_reflns_limit_h_max 10
_diffrn_reflns_limit_h_min -10
_diffrn_reflns_limit_k_max 11
_diffrn_reflns_limit_k_min 0
_diffrn_reflns_limit_l_max 31
_diffrn_reflns_limit_l_min 0
_diffrn_reflns_number 2243
_diffrn_reflns_theta_max 56.06
_diffrn_reflns_theta_min 3.06
_diffrn_standards_decay_% 'constant within \J2.5'
_diffrn_standards_interval_count 97
_diffrn_standards_number 3
_exptl_absorpt_coefficient_mu 0.592
_exptl_absorpt_correction_T_max 0.943
_exptl_absorpt_correction_T_min 0.672
_exptl_absorpt_correction_type Face
_exptl_crystal_colour colorless
_exptl_crystal_density_diffrn 1.134
_exptl_crystal_description plate
_exptl_crystal_F_000 1088
_exptl_crystal_size_max 0.62
_exptl_crystal_size_mid 0.36
_exptl_crystal_size_min 0.08
_refine_diff_density_max 0.243
_refine_diff_density_min -0.215
_refine_ls_abs_structure_details 'Flack (1983)'
_refine_ls_abs_structure_Flack -1.2(6)
_refine_ls_extinction_coef 0.0009(2)
_refine_ls_extinction_method 'SHELXL93 (Sheldrick, 1993)'
_refine_ls_goodness_of_fit_all 1.038
_refine_ls_goodness_of_fit_obs 1.120
_refine_ls_hydrogen_treatment 'H atoms refined as riding'
_refine_ls_matrix_type full
_refine_ls_number_parameters 339
_refine_ls_number_reflns 2216
_refine_ls_number_restraints 12
_refine_ls_restrained_S_all 1.038
_refine_ls_restrained_S_obs 1.119
_refine_ls_R_factor_all 0.0738
_refine_ls_R_factor_obs 0.0540
_refine_ls_shift/esd_max -0.041
_refine_ls_shift/esd_mean 0.004
_refine_ls_structure_factor_coef Fsqd
_refine_ls_weighting_scheme
;calc w = 1/[\s^2^(Fo^2^) + (0.0706P)^2^ + 0.1717P]
where P = (Fo^2^+2Fc^2^)/3
;
_refine_ls_wR_factor_all 0.1379
_refine_ls_wR_factor_obs 0.1241
_reflns_number_observed 1638
_reflns_number_total 2216
_reflns_observed_criterion >2\s(I)
_cod_data_source_file bk1005.cif
_cod_data_source_block rt1
_cod_depositor_comments
;
The following automatic conversions were performed:
'_symmetry_cell_setting' value 'Orthorhombic' changed to 'orthorhombic'
according to '/home/saulius/struct/CIF-dictionaries/cif_core.dic'
dictionary named 'cif_core.dic' version 2.4.1 from 2010-06-29.

Automatic conversion script
Id: cif_fix_enum 1527 2010-12-29 10:47:43Z saulius 

The following automatic conversions were performed:

'_symmetry_cell_setting' value 'Orthorhombic' changed to
'orthorhombic' according to
/home/saulius/struct/CIF-dictionaries/cif_core.dic dictionary named
'cif_core.dic' version 2.4.1 from 2010-06-29.

Automatic conversion script
Id: cif_fix_values 1715 2011-07-08 13:25:40Z adriana 
;
_cod_database_code 2009838

loop_
_symmetry_equiv_pos_as_xyz
'x, y, z'
'-x+1/2, -y, z+1/2'
'-x, y+1/2, -z+1/2'
'x+1/2, -y+1/2, -z'

loop_
_atom_site_aniso_label
_atom_site_aniso_U_11
_atom_site_aniso_U_22
_atom_site_aniso_U_33
_atom_site_aniso_U_12
_atom_site_aniso_U_13
_atom_site_aniso_U_23
C1 0.060(4) 0.035(3) 0.047(3) 0.001(3) -0.002(3) -0.003(3)
C2 0.057(4) 0.044(4) 0.063(4) 0.004(4) 0.003(4) -0.013(4)
C3 0.062(5) 0.061(4) 0.075(4) 0.002(4) 0.004(4) -0.024(4)
C4 0.056(4) 0.046(3) 0.039(3) 0.001(4) 0.005(3) 0.002(3)
C5 0.043(4) 0.062(5) 0.069(4) -0.009(4) -0.001(4) 0.000(4)
C6 0.072(5) 0.074(6) 0.091(6) -0.023(5) -0.007(5) 0.002(5)
N1 0.039(3) 0.030(2) 0.038(2) 0.002(2) 0.002(2) -0.001(2)
C1A 0.043(3) 0.024(3) 0.040(3) 0.003(3) 0.000(3) -0.001(3)
C1' 0.032(3) 0.032(3) 0.038(3) 0.006(3) -0.003(3) -0.003(3)
O1 0.043(2) 0.050(2) 0.056(2) 0.020(2) 0.009(2) 0.021(2)
C1B 0.053(4) 0.034(3) 0.040(3) 0.005(3) -0.010(3) 0.009(3)
C1G 0.039(4) 0.032(3) 0.039(3) 0.010(3) -0.003(3) 0.006(3)
C1D1 0.041(4) 0.037(4) 0.058(4) 0.007(3) 0.009(3) 0.007(3)
C1D2 0.042(4) 0.034(3) 0.079(4) -0.002(3) 0.003(4) 0.012(3)
C1Z 0.047(4) 0.042(4) 0.053(4) 0.018(3) -0.025(3) -0.019(3)
O1Z 0.079(4) 0.047(3) 0.090(3) 0.027(3) -0.038(3) -0.029(3)
C1E2 0.050(4) 0.063(4) 0.044(3) 0.018(4) 0.009(3) 0.004(3)
C1E1 0.046(4) 0.050(4) 0.047(3) 0.014(3) 0.007(3) 0.015(3)
C1ET 0.044(4) 0.035(3) 0.049(3) 0.015(3) -0.004(3) 0.007(3)
C1T1 0.041(5) 0.063(6) 0.096(7) 0.012(5) -0.008(5) 0.022(5)
C1T2 0.099(8) 0.053(5) 0.051(5) 0.007(6) -0.014(5) -0.002(4)
C1T3 0.123(10) 0.055(6) 0.083(7) 0.050(6) -0.011(7) -0.020(5)
N2 0.037(3) 0.036(3) 0.042(2) 0.014(2) 0.002(2) 0.010(2)
C2A 0.040(3) 0.028(3) 0.033(3) 0.000(3) -0.002(3) 0.007(3)
C2' 0.039(3) 0.022(3) 0.046(3) 0.004(3) 0.004(3) 0.005(3)
O2 0.052(3) 0.048(2) 0.062(3) 0.023(2) 0.021(2) 0.023(2)
C2B1 0.044(4) 0.042(4) 0.079(4) 0.004(3) -0.004(3) 0.017(4)
C2B2 0.060(4) 0.034(3) 0.041(3) 0.014(3) 0.002(3) 0.003(3)
N3 0.044(3) 0.034(2) 0.032(2) 0.018(2) 0.002(2) 0.002(2)
C3A 0.031(3) 0.030(3) 0.043(3) 0.006(3) -0.001(3) 0.000(3)
C3' 0.053(4) 0.028(3) 0.037(3) 0.010(3) 0.006(3) 0.015(3)
O3 0.067(3) 0.061(3) 0.066(3) 0.028(3) 0.027(2) 0.000(2)
C3B1 0.064(4) 0.042(3) 0.040(3) 0.020(4) -0.003(3) 0.008(3)
C3B2 0.049(4) 0.044(4) 0.093(5) 0.003(4) -0.014(4) 0.006(4)
O4 0.055(3) 0.058(3) 0.055(2) 0.004(2) -0.007(2) -0.021(2)
C7 0.125(8) 0.099(6) 0.089(6) 0.017(6) -0.038(6) -0.061(5)

loop_
_atom_site_label
_atom_site_fract_x
_atom_site_fract_y
_atom_site_fract_z
_atom_site_U_iso_or_equiv
_atom_site_thermal_displace_type
_atom_site_calc_flag
_atom_site_refinement_flags
_atom_site_occupancy
_atom_site_disorder_group
_atom_site_type_symbol
C1 0.6214(7) 0.6033(5) 0.0670(2) 0.047(2) Uani d . 1 . C
H1A 0.5791(7) 0.6308(5) 0.0378(2) 0.052 Uiso calc R 1 . H
H1B 0.5460(7) 0.5769(5) 0.0878(2) 0.052 Uiso calc R 1 . H
C2 0.7146(7) 0.4960(6) 0.0582(2) 0.055(2) Uani d . 1 . C
H2 0.7651(7) 0.4641(6) 0.0835(2) 0.060 Uiso calc R 1 . H
C3 0.7337(7) 0.4406(6) 0.0182(2) 0.066(2) Uani d . 1 . C
H3A 0.6854(7) 0.4693(6) -0.0081(2) 0.073 Uiso calc R 1 . H
H3B 0.7957(7) 0.3722(6) 0.0157(2) 0.073 Uiso calc R 1 . H
C4 0.7958(7) 0.7705(6) 0.0561(2) 0.047(2) Uani d . 1 . C
H4A 0.7442(7) 0.8279(6) 0.0357(2) 0.052 Uiso calc R 1 . H
H4B 0.8403(7) 0.7062(6) 0.0367(2) 0.052 Uiso calc R 1 . H
C5 0.9044(7) 0.8418(7) 0.0810(2) 0.058(2) Uani d . 1 . C
H5 0.9552(7) 0.7977(7) 0.1036(2) 0.064 Uiso calc R 1 . H
C6 0.9367(8) 0.9588(7) 0.0749(3) 0.079(2) Uani d . 1 . C
H6A 0.8889(8) 1.0070(7) 0.0527(3) 0.087 Uiso calc R 1 . H
H6B 1.0080(8) 0.9958(7) 0.0926(3) 0.087 Uiso calc R 1 . H
N1 0.6978(5) 0.7095(4) 0.08800(10) 0.03660(10) Uani d . 1 . N
C1A 0.6049(6) 0.7981(5) 0.1121(2) 0.0360(10) Uani d . 1 . C
H1A1 0.6616(6) 0.8742(5) 0.1186(2) 0.040 Uiso calc R 1 . H
C1' 0.5607(6) 0.7454(5) 0.1593(2) 0.0340(10) Uani d . 1 . C
O1 0.4553(4) 0.7863(4) 0.17900(10) 0.0500(10) Uani d . 1 . O
C1B 0.4770(6) 0.8434(5) 0.0837(2) 0.042(2) Uani d . 1 . C
H1B1 0.4981(6) 0.8325(5) 0.0507(2) 0.047 Uiso calc R 1 . H
H1B2 0.3973(6) 0.7889(5) 0.0910(2) 0.047 Uiso calc R 1 . H
C1G 0.4336(6) 0.9797(5) 0.0916(2) 0.0370(10) Uani d . 1 . C
C1D1 0.5055(7) 1.0779(5) 0.0719(2) 0.045(2) Uani d . 1 . C
H1D1 0.5844(7) 1.0607(5) 0.0536(2) 0.050 Uiso calc R 1 . H
C1D2 0.4643(7) 1.2013(6) 0.0783(2) 0.052(2) Uani d . 1 . C
H1D2 0.5167(7) 1.2673(6) 0.0653(2) 0.057 Uiso calc R 1 . H
C1Z 0.3462(7) 1.2277(6) 0.1039(2) 0.047(2) Uani d . 1 . C
O1Z 0.3076(5) 1.3509(4) 0.1131(2) 0.072(2) Uani d . 1 . O
C1E2 0.2728(7) 1.1305(6) 0.1244(2) 0.053(2) Uani d . 1 . C
H1E2 0.1935(7) 1.1473(6) 0.1425(2) 0.058 Uiso calc R 1 . H
C1E1 0.3180(6) 1.0075(6) 0.1177(2) 0.048(2) Uani d . 1 . C
H1E1 0.2678(6) 0.9413(6) 0.1314(2) 0.052 Uiso calc R 1 . H
C1ET 0.2000(5) 1.4090(4) 0.0858(2) 0.04760(10) Uani d D 1 . C
C1T1 0.0697(6) 1.3282(6) 0.0810(3) 0.067(3) Uani d PD 0.792(10) 1 C
H1T1 0.0928(6) 1.2512(6) 0.0646(3) 0.080 Uiso calc PR 0.792(10) 1 H
H1T2 -0.0009(6) 1.3743(6) 0.0639(3) 0.080 Uiso calc PR 0.792(10) 1 H
H1T3 0.0341(6) 1.3075(6) 0.1115(3) 0.080 Uiso calc PR 0.792(10) 1 H
C1T2 0.2651(8) 1.4342(7) 0.0390(2) 0.067(3) Uani d PD 0.792(10) 1 C
H1T4 0.2837(8) 1.3547(7) 0.0236(2) 0.081 Uiso calc PR 0.792(10) 1 H
H1T5 0.3520(8) 1.4799(7) 0.0431(2) 0.081 Uiso calc PR 0.792(10) 1 H
H1T6 0.2014(8) 1.4839(7) 0.0204(2) 0.081 Uiso calc PR 0.792(10) 1 H
C1T3 0.1687(9) 1.5302(6) 0.1114(3) 0.087(4) Uani d PD 0.792(10) 1 C
H1T7 0.1274(9) 1.5108(6) 0.1412(3) 0.104 Uiso calc PR 0.792(10) 1 H
H1T8 0.1039(9) 1.5806(6) 0.0934(3) 0.104 Uiso calc PR 0.792(10) 1 H
H1T9 0.2547(9) 1.5770(6) 0.1159(3) 0.104 Uiso calc PR 0.792(10) 1 H
C1T4 0.245(4) 1.5366(17) 0.0670(11) 0.14(2) Uiso d PD 0.208(10) 2 C
H1TX 0.299(4) 1.5807(17) 0.0902(11) 0.163 Uiso calc PR 0.208(10) 2 H
H1TY 0.163(4) 1.5859(17) 0.0592(11) 0.163 Uiso calc PR 0.208(10) 2 H
H1TZ 0.302(4) 1.5245(17) 0.0395(11) 0.163 Uiso calc PR 0.208(10) 2 H
C1T5 0.116(3) 1.425(4) 0.1300(7) 0.094(14) Uiso d PD 0.208(10) 2 C
H1TA 0.171(3) 1.472(4) 0.1525(7) 0.112 Uiso calc PR 0.208(10) 2 H
H1TB 0.092(3) 1.343(4) 0.1424(7) 0.112 Uiso calc PR 0.208(10) 2 H
H1TC 0.031(3) 1.472(4) 0.1233(7) 0.112 Uiso calc PR 0.208(10) 2 H
C1T6 0.116(3) 1.338(3) 0.0498(9) 0.120(19) Uiso d PD 0.208(10) 2 C
H1TD 0.171(3) 1.328(3) 0.0220(9) 0.144 Uiso calc PR 0.208(10) 2 H
H1TE 0.031(3) 1.384(3) 0.0427(9) 0.144 Uiso calc PR 0.208(10) 2 H
H1TF 0.091(3) 1.255(3) 0.0619(9) 0.144 Uiso calc PR 0.208(10) 2 H
N2 0.6435(5) 0.6568(4) 0.17580(10) 0.0380(10) Uani d . 1 . N
H2A 0.7202(5) 0.6440(4) 0.16037(14) 0.042 Uiso calc R 1 . H
C2A 0.6240(6) 0.5767(5) 0.2168(2) 0.0340(10) Uani d . 1 . C
C2' 0.7548(6) 0.4916(5) 0.2172(2) 0.0360(10) Uani d . 1 . C
O2 0.8375(4) 0.4915(4) 0.18470(10) 0.0540(10) Uani d . 1 . O
C2B1 0.4955(6) 0.4933(6) 0.2109(2) 0.055(2) Uani d . 1 . C
H2B1 0.5047(6) 0.4441(6) 0.1828(2) 0.066 Uiso calc R 1 . H
H2B2 0.4126(6) 0.5457(6) 0.2089(2) 0.066 Uiso calc R 1 . H
H2B3 0.4874(6) 0.4371(6) 0.2372(2) 0.066 Uiso calc R 1 . H
C2B2 0.6143(7) 0.6551(5) 0.2606(2) 0.0450(10) Uani d . 1 . C
H2B4 0.6974(7) 0.7069(5) 0.2636(2) 0.054 Uiso calc R 1 . H
H2B5 0.6070(7) 0.5997(5) 0.2872(2) 0.054 Uiso calc R 1 . H
H2B6 0.5324(7) 0.7088(5) 0.2591(2) 0.054 Uiso calc R 1 . H
N3 0.7747(5) 0.4177(4) 0.25430(10) 0.0360(10) Uani d . 1 . N
H3 0.7176(5) 0.4227(4) 0.27763(14) 0.040 Uiso calc R 1 . H
C3A 0.8911(6) 0.3291(5) 0.2560(2) 0.0350(10) Uani d . 1 . C
C3' 0.8857(7) 0.2438(5) 0.2136(2) 0.0390(10) Uani d . 1 . C
O3 0.9867(5) 0.2020(4) 0.19410(10) 0.0640(10) Uani d . 1 . O
C3B1 0.8726(7) 0.2438(5) 0.2981(2) 0.049(2) Uani d . 1 . C
H3B1 0.7833(7) 0.2009(5) 0.2962(2) 0.058 Uiso calc R 1 . H
H3B2 0.8755(7) 0.2943(5) 0.3260(2) 0.058 Uiso calc R 1 . H
H3B3 0.9473(7) 0.1820(5) 0.2989(2) 0.058 Uiso calc R 1 . H
C3B2 1.0310(7) 0.3960(6) 0.2591(2) 0.062(2) Uani d . 1 . C
H3B4 1.0428(7) 0.4502(6) 0.2324(2) 0.074 Uiso calc R 1 . H
H3B5 1.1055(7) 0.3342(6) 0.2598(2) 0.074 Uiso calc R 1 . H
H3B6 1.0339(7) 0.4464(6) 0.2871(2) 0.074 Uiso calc R 1 . H
O4 0.7543(5) 0.2129(4) 0.20340(10) 0.0560(10) Uani d . 1 . O
C7 0.7350(10) 0.1293(7) 0.1646(3) 0.105(3) Uani d . 1 . C
H7A 0.6360(10) 0.1132(7) 0.1603(3) 0.126 Uiso calc R 1 . H
H7B 0.7830(10) 0.0504(7) 0.1704(3) 0.126 Uiso calc R 1 . H
H7C 0.7728(10) 0.1680(7) 0.1369(3) 0.126 Uiso calc R 1 . H

loop_
_atom_type_symbol
_atom_type_description
_atom_type_scat_dispersion_real
_atom_type_scat_dispersion_imag
_atom_type_scat_source
C C 0.0181 0.0091 'International Tables Vol C Tables 4.2.6.8 and 6.1.1.4'
H H 0.0000 0.0000 'International Tables Vol C Tables 4.2.6.8 and 6.1.1.4'
N N 0.0311 0.0180 'International Tables Vol C Tables 4.2.6.8 and 6.1.1.4'
O O 0.0492 0.0322 'International Tables Vol C Tables 4.2.6.8 and 6.1.1.4'

loop_
_geom_angle_atom_site_label_1
_geom_angle_atom_site_label_2
_geom_angle_atom_site_label_3
_geom_angle
_geom_angle_publ_flag
N1 C1 C2 111.3(5) yes
C3 C2 C1 125.8(6) yes
N1 C4 C5 111.7(5) yes
C6 C5 C4 126.5(7) yes
C1A N1 C4 113.8(4) yes
C1A N1 C1 112.6(4) yes
C4 N1 C1 113.3(4) yes
N1 C1A C1' 110.9(4) yes
N1 C1A C1B 115.0(4) yes
C1' C1A C1B 111.6(5) yes
O1 C1' N2 125.1(5) yes
O1 C1' C1A 120.4(5) yes
N2 C1' C1A 114.6(5) yes
C1G C1B C1A 115.4(5) yes
C1E1 C1G C1D1 118.0(5) yes
C1E1 C1G C1B 120.5(5) yes
C1D1 C1G C1B 121.4(5) yes
C1G C1D1 C1D2 121.4(6) yes
C1Z C1D2 C1D1 120.0(6) yes
C1D2 C1Z C1E2 119.6(5) yes
C1D2 C1Z O1Z 120.9(6) yes
C1E2 C1Z O1Z 119.2(6) yes
C1Z O1Z C1ET 119.4(4) yes
C1Z C1E2 C1E1 118.9(6) yes
C1G C1E1 C1E2 122.0(6) yes
O1Z C1ET C1T3 103.8(4) yes
O1Z C1ET C1T2 105.7(5) yes
C1T3 C1ET C1T2 111.6(3) yes
O1Z C1ET C1T1 113.3(4) yes
C1T3 C1ET C1T1 111.2(3) yes
C1T2 C1ET C1T1 110.8(3) yes
O1Z C1ET C1T6 122.9(15) yes
O1Z C1ET C1T5 88.1(10) yes
C1T6 C1ET C1T5 110.5(3) yes
O1Z C1ET C1T4 112.1(10) yes
C1T6 C1ET C1T4 110.5(3) yes
C1T5 C1ET C1T4 110.4(3) yes
C1' N2 C2A 128.8(5) yes
N2 C2A C2B1 110.4(4) yes
N2 C2A C2B2 111.3(4) yes
C2B1 C2A C2B2 111.3(5) yes
N2 C2A C2' 103.9(4) yes
C2B1 C2A C2' 108.4(4) yes
C2B2 C2A C2' 111.3(4) yes
O2 C2' N3 121.3(5) yes
O2 C2' C2A 121.1(5) yes
N3 C2' C2A 117.6(5) yes
C2' N3 C3A 120.8(4) yes
N3 C3A C3B2 111.9(4) yes
N3 C3A C3B1 108.6(4) yes
C3B2 C3A C3B1 109.4(5) yes
N3 C3A C3' 109.3(4) yes
C3B2 C3A C3' 110.9(5) yes
C3B1 C3A C3' 106.6(4) yes
O3 C3' O4 124.1(5) yes
O3 C3' C3A 124.7(6) yes
O4 C3' C3A 111.0(5) yes
C3' O4 C7 116.5(6) yes

loop_
_geom_bond_atom_site_label_1
_geom_bond_atom_site_label_2
_geom_bond_site_symmetry_2
_geom_bond_distance
_geom_bond_publ_flag
C1 N1 . 1.474(7) yes
C1 C2 . 1.470(8) yes
C2 C3 . 1.310(8) yes
C4 N1 . 1.466(7) yes
C4 C5 . 1.474(8) yes
C5 C6 . 1.292(9) yes
N1 C1A . 1.471(6) yes
C1A C1' . 1.536(7) yes
C1A C1B . 1.552(7) yes
C1' O1 . 1.236(6) yes
C1' N2 . 1.320(6) yes
C1B C1G . 1.522(8) yes
C1G C1E1 . 1.370(8) yes
C1G C1D1 . 1.373(8) yes
C1D1 C1D2 . 1.380(8) yes
C1D2 C1Z . 1.380(8) yes
C1Z C1E2 . 1.381(9) yes
C1Z O1Z . 1.384(7) yes
O1Z C1ET . 1.436(6) yes
C1E2 C1E1 . 1.389(8) yes
C1ET C1T3 . 1.513(8) yes
C1ET C1T2 . 1.514(8) yes
C1ET C1T1 . 1.520(8) yes
C1ET C1T6 . 1.52(2) yes
C1ET C1T5 . 1.52(2) yes
C1ET C1T4 . 1.52(3) yes
N2 C2A . 1.470(6) yes
C2A C2B1 . 1.525(8) yes
C2A C2B2 . 1.519(7) yes
C2A C2' . 1.543(7) yes
C2' O2 . 1.229(6) yes
C2' N3 . 1.343(6) yes
N3 C3A . 1.459(6) yes
C3A C3B2 . 1.518(8) yes
C3A C3B1 . 1.529(7) yes
C3A C3' . 1.523(7) yes
C3' O3 . 1.205(7) yes
C3' O4 . 1.333(7) yes
O4 C7 . 1.442(7) yes
